data_4302918
loop_
_publ_author_name
'Zhen-Lan Fang'
'Rong-Min Yu'
'Jian-Gang He'
'Qi-Sheng Zhang'
'Zhen-Guo Zhao'
'Can-Zhong Lu'

_publ_section_title
;
Structural, Luminescent, and Magnetic Properties of Three Novel
Three-Dimensional Metal-Organic Frameworks Based on
Hexadentate N,N'-bis(4-picolinoyl)hydrazine
;
_journal_name_full 'Inorganic Chemistry'
_journal_page_first 7691
_journal_page_last 7697
_journal_paper_doi 10.1021/ic9004533
_journal_volume 48
_journal_year 2009
_chemical_formula_moiety 'C12 H8 Cd N4 O2'
_chemical_formula_sum 'C12 H8 Cd N4 O2'
_chemical_formula_weight 352.62
_chemical_name_systematic
; 
 ? 
;
_space_group_IT_number 14
_symmetry_cell_setting monoclinic
_symmetry_space_group_name_Hall '-P 2ybc'
_symmetry_space_group_name_H-M 'P 1 21/c 1'
_atom_sites_solution_hydrogens geom
_atom_sites_solution_primary direct
_atom_sites_solution_secondary difmap
_audit_creation_method SHELXL-97
_cell_angle_alpha 90.00
_cell_angle_beta 90.285(8)
_cell_angle_gamma 90.00
_cell_formula_units_Z 2
_cell_length_a 5.290(2)
_cell_length_b 10.744(5)
_cell_length_c 10.772(5)
_cell_measurement_reflns_used 1351
_cell_measurement_temperature 293(2)
_cell_measurement_theta_max 27.4758
_cell_measurement_theta_min 3.7828
_cell_volume 612.2(5)
_computing_cell_refinement 'SHELXS-97 (Sheldrick, 1990)'
_computing_data_collection 'SHELXS-97 (Sheldrick, 1990)'
_computing_data_reduction 'SHELXS-97 (Sheldrick, 1990)'
_computing_molecular_graphics 'SHELXL-97 (Sheldrick, 1997)'
_computing_publication_material 'SHELXL-97 (Sheldrick, 1997)'
_computing_structure_refinement 'SHELXL-97 (Sheldrick, 1997)'
_computing_structure_solution 'SHELXS-97 (Sheldrick, 1990)'
_diffrn_ambient_temperature 293(2)
_diffrn_detector_area_resol_mean 28.5714
_diffrn_measured_fraction_theta_full 0.994
_diffrn_measured_fraction_theta_max 0.994
_diffrn_measurement_device_type Saturn70
_diffrn_measurement_method CCD_Profile_fitting
_diffrn_radiation_monochromator graphite
_diffrn_radiation_source 'fine-focus sealed tube'
_diffrn_radiation_type MoK\a
_diffrn_radiation_wavelength 0.71073
_diffrn_reflns_av_R_equivalents 0.0252
_diffrn_reflns_av_sigmaI/netI 0.0257
_diffrn_reflns_limit_h_max 6
_diffrn_reflns_limit_h_min -6
_diffrn_reflns_limit_k_max 13
_diffrn_reflns_limit_k_min -9
_diffrn_reflns_limit_l_max 13
_diffrn_reflns_limit_l_min -13
_diffrn_reflns_number 4586
_diffrn_reflns_theta_full 27.48
_diffrn_reflns_theta_max 27.48
_diffrn_reflns_theta_min 2.68
_exptl_absorpt_coefficient_mu 1.786
_exptl_absorpt_correction_T_max 0.9160
_exptl_absorpt_correction_T_min 0.8558
_exptl_absorpt_correction_type multi-scan
_exptl_crystal_colour Yellow
_exptl_crystal_density_diffrn 1.913
_exptl_crystal_density_method 'not measured'
_exptl_crystal_description nubby
_exptl_crystal_F_000 344
_exptl_crystal_size_max 0.09
_exptl_crystal_size_mid 0.05
_exptl_crystal_size_min 0.05
_refine_diff_density_max 1.031
_refine_diff_density_min -1.162
_refine_diff_density_rms 0.455
_refine_ls_extinction_method none
_refine_ls_goodness_of_fit_ref 1.072
_refine_ls_hydrogen_treatment conster
_refine_ls_matrix_type full
_refine_ls_number_parameters 88
_refine_ls_number_reflns 1390
_refine_ls_number_restraints 0
_refine_ls_restrained_S_all 1.072
_refine_ls_R_factor_all 0.0407
_refine_ls_R_factor_gt 0.0277
_refine_ls_shift/su_max 0.000
_refine_ls_shift/su_mean 0.000
_refine_ls_structure_factor_coef Fsqd
_refine_ls_weighting_details 'calc w=1/[\s^2^(Fo^2^)+(0.0501P)^2^+3.5000P] where P=(Fo^2^+2Fc^2^)/3'
_refine_ls_weighting_scheme calc
_refine_ls_wR_factor_gt 0.0660
_refine_ls_wR_factor_ref 0.1086
_reflns_number_gt 1187
_reflns_number_total 1390
_reflns_threshold_expression >2sigma(I)
_cod_data_source_file ic9004533_si_001_3.cif
_cod_data_source_block 3
_cod_depositor_comments
;
The following automatic conversions were performed:
'_exptl_absorpt_correction_type' value 'Multi-scan' changed to
'multi-scan' according to
'/home/saulius/struct/CIF-dictionaries/cif_core.dic' dictionary named
'cif_core.dic' version 2.4.1 from 2010-06-29.

Automatic conversion script
Id: cif_fix_enum 1527 2010-12-29 10:47:43Z saulius 
;
_cod_database_code 4302918

loop_
_symmetry_equiv_pos_as_xyz
'x, y, z'
'-x, y+1/2, -z+1/2'
'-x, -y, -z'
'x, -y-1/2, z-1/2'

loop_
_atom_site_label
_atom_site_type_symbol
_atom_site_fract_x
_atom_site_fract_y
_atom_site_fract_z
_atom_site_U_iso_or_equiv
_atom_site_adp_type
_atom_site_occupancy
_atom_site_symmetry_multiplicity
_atom_site_calc_flag
_atom_site_refinement_flags
_atom_site_disorder_assembly
_atom_site_disorder_group
Cd1 Cd 0.5000 0.5000 0.0000 0.01768(18) Uani 1 2 d S . .
N2 N 0.0793(7) 0.4603(4) 0.0353(4) 0.0187(8) Uani 1 1 d . . .
N1 N 1.3945(8) 0.1132(4) 0.3061(4) 0.0272(10) Uani 1 1 d . . .
O1 O 0.7296(6) 0.3323(3) 0.0623(3) 0.0247(8) Uani 1 1 d . . .
C6 C 0.9614(8) 0.3615(4) 0.0775(4) 0.0174(9) Uani 1 1 d . . .
C2 C 1.1182(8) 0.2754(4) 0.1550(4) 0.0190(9) Uani 1 1 d . . .
C1 C 1.2828(9) 0.3203(5) 0.2455(5) 0.0249(10) Uani 1 1 d . . .
H1A H 1.3040 0.4055 0.2565 0.030 Uiso 1 1 calc R . .
C5 C 1.4146(10) 0.2366(5) 0.3189(5) 0.0296(12) Uani 1 1 d . . .
H4A H 1.5221 0.2677 0.3800 0.036 Uiso 1 1 calc R . .
C4 C 1.2357(11) 0.0711(5) 0.2185(6) 0.0318(12) Uani 1 1 d . . .
H3A H 1.2205 -0.0145 0.2086 0.038 Uiso 1 1 calc R . .
C3 C 1.0937(10) 0.1467(5) 0.1423(5) 0.0279(11) Uani 1 1 d . . .
H2A H 0.9839 0.1128 0.0836 0.034 Uiso 1 1 calc R . .

loop_
_atom_site_aniso_label
_atom_site_aniso_U_11
_atom_site_aniso_U_22
_atom_site_aniso_U_33
_atom_site_aniso_U_23
_atom_site_aniso_U_13
_atom_site_aniso_U_12
Cd1 0.0122(3) 0.0169(3) 0.0239(3) -0.00146(18) -0.00748(17) 0.00098(17)
N2 0.0130(18) 0.0198(19) 0.023(2) 0.0066(16) -0.0069(15) 0.0019(16)
N1 0.024(2) 0.027(2) 0.030(2) 0.0122(19) -0.0087(18) 0.0038(18)
O1 0.0151(15) 0.0207(17) 0.038(2) 0.0072(15) -0.0091(14) -0.0024(14)
C6 0.015(2) 0.018(2) 0.019(2) 0.0021(17) -0.0048(16) 0.0025(17)
C2 0.016(2) 0.018(2) 0.023(2) 0.0081(18) -0.0038(17) -0.0005(18)
C1 0.025(2) 0.022(2) 0.028(3) 0.008(2) -0.010(2) -0.001(2)
C5 0.025(3) 0.030(3) 0.033(3) 0.009(2) -0.014(2) -0.006(2)
C4 0.034(3) 0.020(3) 0.041(3) 0.005(2) -0.009(2) 0.003(2)
C3 0.030(3) 0.022(2) 0.031(3) 0.005(2) -0.015(2) -0.001(2)

loop_
_atom_type_symbol
_atom_type_description
_atom_type_scat_dispersion_real
_atom_type_scat_dispersion_imag
_atom_type_scat_source
C C 0.0033 0.0016 'International Tables Vol C Tables 4.2.6.8 and 6.1.1.4'
H H 0.0000 0.0000 'International Tables Vol C Tables 4.2.6.8 and 6.1.1.4'
N N 0.0061 0.0033 'International Tables Vol C Tables 4.2.6.8 and 6.1.1.4'
O O 0.0106 0.0060 'International Tables Vol C Tables 4.2.6.8 and 6.1.1.4'
Cd Cd -0.8075 1.2024 'International Tables Vol C Tables 4.2.6.8 and 6.1.1.4'

loop_
_geom_angle_atom_site_label_1
_geom_angle_atom_site_label_2
_geom_angle_atom_site_label_3
_geom_angle
_geom_angle_site_symmetry_1
_geom_angle_site_symmetry_3
_geom_angle_publ_flag
O1 Cd1 O1 180.00(18) 3_665 . ?
O1 Cd1 N2 108.69(13) 3_665 3_665 ?
O1 Cd1 N2 71.31(13) . 3_665 ?
O1 Cd1 N2 71.31(13) 3_665 . ?
O1 Cd1 N2 108.69(13) . . ?
N2 Cd1 N2 180.0(2) 3_665 . ?
O1 Cd1 N1 91.28(15) 3_665 4_465 ?
O1 Cd1 N1 88.72(15) . 4_465 ?
N2 Cd1 N1 99.53(15) 3_665 4_465 ?
N2 Cd1 N1 80.47(15) . 4_465 ?
O1 Cd1 N1 88.72(15) 3_665 2_755 ?
O1 Cd1 N1 91.28(15) . 2_755 ?
N2 Cd1 N1 80.47(15) 3_665 2_755 ?
N2 Cd1 N1 99.53(15) . 2_755 ?
N1 Cd1 N1 180.00(18) 4_465 2_755 ?
C6 N2 N2 113.0(5) 1_455 3_565 ?
C6 N2 Cd1 132.0(3) 1_455 . ?
N2 N2 Cd1 111.8(4) 3_565 . ?
C5 N1 C4 117.2(4) . . ?
C5 N1 Cd1 112.5(4) . 2_745 ?
C4 N1 Cd1 124.5(4) . 2_745 ?
C6 O1 Cd1 110.8(3) . . ?
O1 C6 N2 127.8(4) . 1_655 ?
O1 C6 C2 116.7(4) . . ?
N2 C6 C2 115.5(4) 1_655 . ?
C1 C2 C3 118.1(4) . . ?
C1 C2 C6 121.4(4) . . ?
C3 C2 C6 120.5(4) . . ?
C5 C1 C2 119.2(5) . . ?
C5 C1 H1A 120.4 . . ?
C2 C1 H1A 120.4 . . ?
N1 C5 C1 123.1(5) . . ?
N1 C5 H4A 118.5 . . ?
C1 C5 H4A 118.5 . . ?
N1 C4 C3 124.1(5) . . ?
N1 C4 H3A 117.9 . . ?
C3 C4 H3A 117.9 . . ?
C4 C3 C2 118.4(5) . . ?
C4 C3 H2A 120.8 . . ?
C2 C3 H2A 120.8 . . ?

loop_
_geom_bond_atom_site_label_1
_geom_bond_atom_site_label_2
_geom_bond_distance
_geom_bond_site_symmetry_2
_geom_bond_publ_flag
Cd1 O1 2.273(3) 3_665 ?
Cd1 O1 2.273(3) . ?
Cd1 N2 2.299(4) 3_665 ?
Cd1 N2 2.299(4) . ?
Cd1 N1 2.478(4) 4_465 ?
Cd1 N1 2.478(4) 2_755 ?
N2 C6 1.314(6) 1_455 ?
N2 N2 1.416(8) 3_565 ?
N1 C5 1.337(7) . ?
N1 C4 1.339(7) . ?
N1 Cd1 2.478(4) 2_745 ?
O1 C6 1.275(6) . ?
C6 N2 1.314(6) 1_655 ?
C6 C2 1.495(6) . ?
C2 C1 1.390(7) . ?
C2 C3 1.395(7) . ?
C1 C5 1.384(7) . ?
C1 H1A 0.9300 . ?
C5 H4A 0.9300 . ?
C4 C3 1.375(7) . ?
C4 H3A 0.9300 . ?
C3 H2A 0.9300 . ?
